data_4069743
loop_
_publ_author_name
'Liu, Yongsheng'
'Wan, Xiangjian'
'Xu, Fengbo'

_publ_section_title
;
 An Arene&#x2212;Mercury(II) N-Heterocyclic Carbene Complex
;
_journal_issue 18
_journal_name_full Organometallics
_journal_page_first 5590
_journal_paper_doi 10.1021/om900398h
_journal_volume 28
_journal_year 2009
_chemical_formula_sum 'C34 H28 F12 Hg N6 P2'
_chemical_formula_weight 1011.15
_chemical_name_systematic
; 
 ? 
;
_space_group_IT_number 2
_symmetry_cell_setting triclinic
_symmetry_space_group_name_Hall '-P 1'
_symmetry_space_group_name_H-M 'P -1'
_atom_sites_solution_hydrogens geom
_atom_sites_solution_primary direct
_atom_sites_solution_secondary difmap
_audit_creation_method SHELXL-97
_cell_angle_alpha 87.198(2)
_cell_angle_beta 89.665(2)
_cell_angle_gamma 63.944(2)
_cell_formula_units_Z 2
_cell_length_a 10.0653(11)
_cell_length_b 11.0378(12)
_cell_length_c 17.9109(19)
_cell_measurement_reflns_used 5365
_cell_measurement_temperature 294(2)
_cell_measurement_theta_max 26.19
_cell_measurement_theta_min 2.25
_cell_volume 1785.2(3)
_computing_cell_refinement 'Bruker SMART'
_computing_data_collection 'Bruker SMART'
_computing_data_reduction 'Bruker SAINT'
_computing_molecular_graphics 'Bruker SHELXTL'
_computing_publication_material 'Bruker SHELXTL'
_computing_structure_refinement 'SHELXL-97 (Sheldrick, 1997)'
_computing_structure_solution 'SHELXS-97 (Sheldrick, 1990)'
_diffrn_ambient_temperature 294(2)
_diffrn_measured_fraction_theta_full 0.978
_diffrn_measured_fraction_theta_max 0.978
_diffrn_measurement_device_type 'CCD area detector'
_diffrn_measurement_method 'phi and omega scans'
_diffrn_radiation_monochromator graphite
_diffrn_radiation_source 'fine-focus sealed tube'
_diffrn_radiation_type MoK\a
_diffrn_radiation_wavelength 0.71073
_diffrn_reflns_av_R_equivalents 0.0224
_diffrn_reflns_av_sigmaI/netI 0.0441
_diffrn_reflns_limit_h_max 10
_diffrn_reflns_limit_h_min -12
_diffrn_reflns_limit_k_max 11
_diffrn_reflns_limit_k_min -13
_diffrn_reflns_limit_l_max 15
_diffrn_reflns_limit_l_min -22
_diffrn_reflns_number 10163
_diffrn_reflns_theta_full 26.45
_diffrn_reflns_theta_max 26.45
_diffrn_reflns_theta_min 2.06
_diffrn_standards_decay_% 0
_diffrn_standards_interval_count 0
_diffrn_standards_interval_time 0
_diffrn_standards_number 0
_exptl_absorpt_coefficient_mu 4.500
_exptl_absorpt_correction_T_max 1.000000
_exptl_absorpt_correction_T_min 0.472039
_exptl_absorpt_correction_type multi-scan
_exptl_absorpt_process_details SADABS
_exptl_crystal_colour yellow
_exptl_crystal_density_diffrn 1.881
_exptl_crystal_density_method 'not measured'
_exptl_crystal_description block
_exptl_crystal_F_000 984
_exptl_crystal_size_max 0.24
_exptl_crystal_size_mid 0.20
_exptl_crystal_size_min 0.16
_refine_diff_density_max 1.841
_refine_diff_density_min -1.327
_refine_diff_density_rms 0.155
_refine_ls_extinction_method none
_refine_ls_goodness_of_fit_ref 1.057
_refine_ls_hydrogen_treatment mixed
_refine_ls_matrix_type full
_refine_ls_number_parameters 486
_refine_ls_number_reflns 7202
_refine_ls_number_restraints 72
_refine_ls_restrained_S_all 1.078
_refine_ls_R_factor_all 0.0593
_refine_ls_R_factor_gt 0.0482
_refine_ls_shift/su_max 0.002
_refine_ls_shift/su_mean 0.000
_refine_ls_structure_factor_coef Fsqd
_refine_ls_weighting_details 'calc w=1/[\s^2^(Fo^2^)+(0.0842P)^2^+2.6172P] where P=(Fo^2^+2Fc^2^)/3'
_refine_ls_weighting_scheme calc
_refine_ls_wR_factor_gt 0.1237
_refine_ls_wR_factor_ref 0.1327
_reflns_number_gt 6109
_reflns_number_total 7202
_reflns_threshold_expression >2sigma(I)
_cod_data_source_file om900398h_si_001.cif
_cod_data_source_block 050913b
_cod_depositor_comments
;
The following automatic conversions were performed:

'_symmetry_cell_setting' value 'Triclinic' changed to 'triclinic'
according to /home/saulius/struct/CIF-dictionaries/cif_core.dic
dictionary named 'cif_core.dic' version 2.4.2 from
2011-04-26.

'_exptl_absorpt_correction_type' value 'MULTI-SCAN'
changed to 'multi-scan' according to
/home/saulius/struct/CIF-dictionaries/cif_core.dic dictionary named
'cif_core.dic' version 2.4.2 from 2011-04-26.

Automatic conversion script
Id: cif_fix_values 1715 2011-07-08 13:25:40Z adriana 
;
_cod_original_sg_symbol_H-M P-1
_cod_database_code 4069743

loop_
_symmetry_equiv_pos_as_xyz
'x, y, z'
'-x, -y, -z'

loop_
_atom_site_label
_atom_site_type_symbol
_atom_site_fract_x
_atom_site_fract_y
_atom_site_fract_z
_atom_site_U_iso_or_equiv
_atom_site_adp_type
_atom_site_occupancy
_atom_site_symmetry_multiplicity
_atom_site_calc_flag
_atom_site_refinement_flags
_atom_site_disorder_assembly
_atom_site_disorder_group
Hg1 Hg 0.01270(3) 0.51008(2) 0.260189(15) 0.03907(11) Uani 1 1 d . . .
N1 N -0.1259(7) 0.4878(7) 0.3840(4) 0.0532(16) Uani 1 1 d . . .
N2 N -0.1565(7) 0.7725(6) 0.3351(4) 0.0462(14) Uani 1 1 d . . .
N3 N 0.0332(7) 0.7863(6) 0.2869(4) 0.0480(15) Uani 1 1 d . . .
N4 N 0.1990(7) 0.2242(6) 0.1945(4) 0.0502(15) Uani 1 1 d . . .
N5 N -0.0320(7) 0.2761(6) 0.2046(4) 0.0490(15) Uani 1 1 d . . .
N6 N -0.2319(8) 0.5718(7) 0.1873(4) 0.0582(17) Uani 1 1 d . . .
C1 C 0.2526(8) 0.6272(8) 0.2226(5) 0.053(2) Uani 1 1 d . . .
C2 C 0.3555(9) 0.5316(9) 0.2739(5) 0.054(2) Uani 1 1 d . . .
C3 C 0.4146(11) 0.5683(12) 0.3361(6) 0.072(3) Uani 1 1 d . . .
H3 H 0.3866 0.6593 0.3429 0.087 Uiso 1 1 calc R . .
C4 C 0.5110(12) 0.4743(13) 0.3859(6) 0.079(3) Uani 1 1 d . . .
H4 H 0.5512 0.5010 0.4248 0.094 Uiso 1 1 calc R . .
C5 C 0.5498(11) 0.3368(13) 0.3784(6) 0.077(3) Uani 1 1 d . . .
H5 H 0.6126 0.2729 0.4137 0.093 Uiso 1 1 calc R . .
C6 C 0.4967(10) 0.2968(10) 0.3206(5) 0.066(2) Uani 1 1 d . . .
H6 H 0.5238 0.2052 0.3169 0.079 Uiso 1 1 calc R . .
C7 C 0.3997(8) 0.3905(8) 0.2645(4) 0.0505(18) Uani 1 1 d . . .
C8 C 0.3464(8) 0.3517(7) 0.2032(4) 0.0464(17) Uani 1 1 d . . .
C9 C 0.2743(8) 0.4458(8) 0.1441(4) 0.0492(18) Uani 1 1 d . . .
C10 C 0.2407(10) 0.4055(11) 0.0742(5) 0.066(2) Uani 1 1 d . . .
H10 H 0.2747 0.3141 0.0664 0.080 Uiso 1 1 calc R . .
C11 C 0.1615(11) 0.4969(13) 0.0200(5) 0.075(3) Uani 1 1 d . . .
H11 H 0.1416 0.4681 -0.0247 0.090 Uiso 1 1 calc R . .
C12 C 0.1079(12) 0.6369(13) 0.0305(7) 0.086(3) Uani 1 1 d . . .
H12 H 0.0535 0.6994 -0.0075 0.103 Uiso 1 1 calc R . .
C13 C 0.1351(10) 0.6799(10) 0.0948(6) 0.071(3) Uani 1 1 d . . .
H13 H 0.0970 0.7722 0.1011 0.085 Uiso 1 1 calc R . .
C14 C 0.2216(8) 0.5869(8) 0.1544(5) 0.054(2) Uani 1 1 d . . .
C15 C 0.1640(10) 0.7702(8) 0.2438(6) 0.068(3) Uani 1 1 d . . .
H15A H 0.2259 0.7974 0.2733 0.081 Uiso 1 1 calc R . .
H15B H 0.1328 0.8289 0.1989 0.081 Uiso 1 1 calc R . .
C16 C -0.0460(11) 0.9020(8) 0.3246(5) 0.063(2) Uani 1 1 d . . .
H16 H -0.0211 0.9732 0.3290 0.076 Uiso 1 1 calc R . .
C17 C -0.1641(11) 0.8940(8) 0.3537(5) 0.060(2) Uani 1 1 d . . .
H17 H -0.2374 0.9585 0.3813 0.071 Uiso 1 1 calc R . .
C18 C -0.0367(7) 0.7044(7) 0.2946(4) 0.0393(15) Uani 1 1 d . . .
C19 C -0.2685(8) 0.7264(8) 0.3574(5) 0.057(2) Uani 1 1 d . . .
H19A H -0.3050 0.7029 0.3130 0.069 Uiso 1 1 calc R . .
H19B H -0.3511 0.8004 0.3791 0.069 Uiso 1 1 calc R . .
C20 C -0.2124(8) 0.6073(8) 0.4124(4) 0.0490(18) Uani 1 1 d . . .
C21 C -0.2465(10) 0.6197(11) 0.4863(5) 0.063(2) Uani 1 1 d . . .
H21 H -0.3038 0.7043 0.5044 0.076 Uiso 1 1 calc R . .
C22 C -0.1958(10) 0.5067(12) 0.5337(5) 0.069(3) Uani 1 1 d . . .
H22 H -0.2187 0.5134 0.5842 0.083 Uiso 1 1 calc R . .
C23 C -0.1107(10) 0.3834(11) 0.5052(5) 0.068(3) Uani 1 1 d . . .
H23 H -0.0759 0.3048 0.5358 0.081 Uiso 1 1 calc R . .
C24 C -0.0781(10) 0.3784(9) 0.4309(5) 0.062(2) Uani 1 1 d . . .
H24 H -0.0197 0.2947 0.4120 0.074 Uiso 1 1 calc R . .
C25 C 0.3510(9) 0.2144(8) 0.2023(5) 0.059(2) Uani 1 1 d . . .
H25A H 0.4105 0.1667 0.1609 0.071 Uiso 1 1 calc R . .
H25B H 0.3969 0.1633 0.2483 0.071 Uiso 1 1 calc R . .
C26 C 0.1749(11) 0.1249(9) 0.1620(5) 0.063(2) Uani 1 1 d . . .
H26 H 0.2460 0.0492 0.1402 0.076 Uiso 1 1 calc R . .
C27 C 0.0316(11) 0.1568(9) 0.1673(5) 0.063(2) Uani 1 1 d . . .
H27 H -0.0167 0.1087 0.1496 0.076 Uiso 1 1 calc R . .
C28 C 0.0725(8) 0.3166(7) 0.2207(4) 0.0427(15) Uani 1 1 d . . .
C29 C -0.1889(8) 0.3442(8) 0.2230(5) 0.0534(19) Uani 1 1 d . . .
H29A H -0.1975 0.3638 0.2755 0.064 Uiso 1 1 calc R . .
H29B H -0.2334 0.2835 0.2154 0.064 Uiso 1 1 calc R . .
C30 C -0.2743(8) 0.4749(7) 0.1766(4) 0.0439(16) Uani 1 1 d . . .
C31 C -0.3897(9) 0.4938(9) 0.1286(5) 0.056(2) Uani 1 1 d . . .
H31 H -0.4156 0.4241 0.1212 0.067 Uiso 1 1 calc R . .
C32 C -0.4645(9) 0.6169(11) 0.0922(5) 0.066(2) Uani 1 1 d . . .
H32 H -0.5421 0.6315 0.0595 0.080 Uiso 1 1 calc R . .
C33 C -0.4255(10) 0.7199(10) 0.1038(5) 0.070(3) Uani 1 1 d . . .
H33 H -0.4764 0.8051 0.0803 0.084 Uiso 1 1 calc R . .
C34 C -0.3086(11) 0.6910(9) 0.1515(5) 0.069(3) Uani 1 1 d . . .
H34 H -0.2809 0.7594 0.1595 0.083 Uiso 1 1 calc R . .
P1 P 0.2941(3) 0.0024(3) 0.40314(15) 0.0715(7) Uani 1 1 d D . .
P2 P 0.7257(3) 0.0382(3) 0.07393(18) 0.0763(7) Uani 1 1 d D . .
F1 F 0.3196(15) 0.1294(11) 0.3888(7) 0.149(7) Uiso 0.536(14) 1 d PD A 1
F2 F 0.1987(12) 0.0656(11) 0.4728(5) 0.103(5) Uiso 0.536(14) 1 d PD A 1
F3 F 0.1459(9) 0.0732(10) 0.3529(5) 0.085(4) Uiso 0.536(14) 1 d PD A 1
F4 F 0.3798(13) -0.0603(12) 0.3307(5) 0.137(7) Uiso 0.536(14) 1 d PD A 1
F5 F 0.4325(11) -0.0709(13) 0.4522(7) 0.153(8) Uiso 0.536(14) 1 d PD A 1
F6 F 0.2554(14) -0.1217(9) 0.4147(7) 0.125(6) Uiso 0.536(14) 1 d PD A 1
F1' F 0.4454(11) 0.0173(14) 0.3973(8) 0.107(6) Uiso 0.464(14) 1 d PD A 2
F2' F 0.2653(16) 0.0759(13) 0.4786(5) 0.113(6) Uiso 0.464(14) 1 d PD A 2
F3' F 0.2185(16) 0.1480(10) 0.3609(8) 0.158(9) Uiso 0.464(14) 1 d PD A 2
F4' F 0.326(2) -0.0623(16) 0.3258(6) 0.188(13) Uiso 0.464(14) 1 d PD A 2
F5' F 0.3781(16) -0.1353(9) 0.4441(8) 0.142(8) Uiso 0.464(14) 1 d PD A 2
F6' F 0.1453(12) -0.0027(18) 0.4086(10) 0.219(14) Uiso 0.464(14) 1 d PD A 2
F7 F 0.6851(12) 0.1857(8) 0.0914(6) 0.136(5) Uiso 0.630(12) 1 d PD B 1
F8 F 0.7295(11) 0.0838(10) -0.0142(4) 0.113(4) Uiso 0.630(12) 1 d PD B 1
F9 F 0.5593(7) 0.0732(10) 0.0589(6) 0.103(4) Uiso 0.630(12) 1 d PD B 1
F10 F 0.7195(13) -0.0072(12) 0.1533(4) 0.150(6) Uiso 0.630(12) 1 d PD B 1
F11 F 0.8945(7) 0.0031(10) 0.0788(6) 0.108(4) Uiso 0.630(12) 1 d PD B 1
F12 F 0.7716(10) -0.1085(7) 0.0457(6) 0.092(3) Uiso 0.630(12) 1 d PD B 1
F7' F 0.6936(19) 0.1387(16) 0.1413(9) 0.129(9) Uiso 0.370(12) 1 d PD B 2
F8' F 0.6104(16) -0.0059(17) 0.1110(9) 0.104(7) Uiso 0.370(12) 1 d PD B 2
F9' F 0.8493(16) -0.0712(15) 0.1267(9) 0.153(11) Uiso 0.370(12) 1 d PD B 2
F10' F 0.838(2) 0.087(2) 0.0428(11) 0.26(2) Uiso 0.370(12) 1 d PD B 2
F11' F 0.5979(19) 0.1532(16) 0.0286(10) 0.26(2) Uiso 0.370(12) 1 d PD B 2
F12' F 0.756(2) -0.0620(17) 0.0132(8) 0.145(11) Uiso 0.370(12) 1 d PD B 2

loop_
_atom_site_aniso_label
_atom_site_aniso_U_11
_atom_site_aniso_U_22
_atom_site_aniso_U_33
_atom_site_aniso_U_23
_atom_site_aniso_U_13
_atom_site_aniso_U_12
Hg1 0.03667(15) 0.03896(16) 0.04591(17) -0.01218(11) 0.00713(10) -0.01967(11)
N1 0.044(3) 0.056(4) 0.051(4) -0.004(3) 0.004(3) -0.014(3)
N2 0.046(3) 0.038(3) 0.051(4) -0.008(3) 0.004(3) -0.014(3)
N3 0.047(3) 0.037(3) 0.060(4) -0.007(3) 0.003(3) -0.018(3)
N4 0.052(4) 0.039(3) 0.057(4) -0.013(3) 0.008(3) -0.016(3)
N5 0.053(4) 0.043(3) 0.059(4) -0.010(3) 0.000(3) -0.027(3)
N6 0.069(4) 0.058(4) 0.055(4) 0.003(3) -0.014(3) -0.035(4)
C1 0.043(4) 0.044(4) 0.077(6) 0.000(4) 0.013(4) -0.024(3)
C2 0.046(4) 0.068(5) 0.063(5) -0.012(4) 0.015(4) -0.037(4)
C3 0.070(6) 0.092(7) 0.077(7) -0.013(6) 0.009(5) -0.055(6)
C4 0.078(7) 0.120(10) 0.064(6) -0.012(6) 0.002(5) -0.067(7)
C5 0.059(5) 0.111(9) 0.064(6) 0.014(6) -0.009(5) -0.041(6)
C6 0.058(5) 0.069(6) 0.072(6) 0.010(5) -0.010(4) -0.031(4)
C7 0.042(4) 0.059(5) 0.055(5) -0.004(4) 0.012(3) -0.027(3)
C8 0.036(3) 0.044(4) 0.057(4) -0.005(3) 0.010(3) -0.016(3)
C9 0.033(3) 0.058(5) 0.055(4) -0.008(4) 0.014(3) -0.019(3)
C10 0.051(5) 0.087(7) 0.058(5) -0.016(5) 0.016(4) -0.027(5)
C11 0.059(5) 0.113(9) 0.048(5) 0.000(5) 0.005(4) -0.034(6)
C12 0.064(6) 0.100(9) 0.074(7) 0.020(6) -0.010(5) -0.020(6)
C13 0.053(5) 0.065(6) 0.089(7) 0.012(5) -0.001(5) -0.021(4)
C14 0.033(3) 0.049(4) 0.074(6) 0.003(4) 0.010(4) -0.014(3)
C15 0.059(5) 0.049(5) 0.105(8) -0.010(5) 0.013(5) -0.033(4)
C16 0.077(6) 0.038(4) 0.075(6) -0.017(4) 0.001(5) -0.024(4)
C17 0.068(5) 0.038(4) 0.062(5) -0.013(4) 0.003(4) -0.013(4)
C18 0.036(3) 0.033(3) 0.051(4) -0.009(3) 0.000(3) -0.016(3)
C19 0.036(4) 0.057(5) 0.070(5) -0.012(4) 0.006(4) -0.012(3)
C20 0.038(4) 0.057(5) 0.052(4) -0.010(4) 0.007(3) -0.020(3)
C21 0.059(5) 0.087(7) 0.057(5) -0.026(5) 0.015(4) -0.042(5)
C22 0.063(5) 0.113(8) 0.045(5) -0.001(5) 0.003(4) -0.052(6)
C23 0.057(5) 0.085(7) 0.063(6) 0.026(5) -0.013(4) -0.035(5)
C24 0.052(5) 0.059(5) 0.062(5) 0.002(4) -0.002(4) -0.014(4)
C25 0.045(4) 0.053(5) 0.075(6) -0.018(4) 0.012(4) -0.015(4)
C26 0.071(6) 0.046(4) 0.073(6) -0.028(4) 0.006(5) -0.024(4)
C27 0.077(6) 0.048(5) 0.074(6) -0.013(4) -0.011(5) -0.035(4)
C28 0.043(4) 0.039(4) 0.047(4) -0.012(3) 0.009(3) -0.018(3)
C29 0.050(4) 0.057(5) 0.065(5) -0.006(4) 0.005(4) -0.035(4)
C30 0.046(4) 0.047(4) 0.044(4) -0.003(3) 0.000(3) -0.024(3)
C31 0.045(4) 0.074(6) 0.057(5) -0.003(4) 0.000(4) -0.033(4)
C32 0.043(4) 0.093(7) 0.056(5) 0.007(5) -0.009(4) -0.026(5)
C33 0.063(5) 0.068(6) 0.066(6) 0.011(5) -0.005(4) -0.018(5)
C34 0.088(7) 0.052(5) 0.068(6) 0.009(4) -0.020(5) -0.031(5)
P1 0.0632(14) 0.0674(15) 0.0738(16) -0.0266(13) -0.0074(12) -0.0169(12)
P2 0.0579(14) 0.0657(15) 0.105(2) -0.0058(15) -0.0157(14) -0.0266(12)

loop_
_atom_type_symbol
_atom_type_description
_atom_type_scat_dispersion_real
_atom_type_scat_dispersion_imag
_atom_type_scat_source
C C 0.0033 0.0016 'International Tables Vol C Tables 4.2.6.8 and 6.1.1.4'
H H 0.0000 0.0000 'International Tables Vol C Tables 4.2.6.8 and 6.1.1.4'
N N 0.0061 0.0033 'International Tables Vol C Tables 4.2.6.8 and 6.1.1.4'
F F 0.0171 0.0103 'International Tables Vol C Tables 4.2.6.8 and 6.1.1.4'
P P 0.1023 0.0942 'International Tables Vol C Tables 4.2.6.8 and 6.1.1.4'
Hg Hg -2.3894 9.2266 'International Tables Vol C Tables 4.2.6.8 and 6.1.1.4'

loop_
_geom_angle_atom_site_label_1
_geom_angle_atom_site_label_2
_geom_angle_atom_site_label_3
_geom_angle
C18 Hg1 C28 176.1(2)
C18 Hg1 N6 97.5(2)
C28 Hg1 N6 83.7(3)
C18 Hg1 N1 85.0(3)
C28 Hg1 N1 98.7(2)
N6 Hg1 N1 87.6(2)
C24 N1 C20 117.1(7)
C24 N1 Hg1 124.7(5)
C20 N1 Hg1 113.4(5)
C18 N2 C17 111.2(7)
C18 N2 C19 125.8(6)
C17 N2 C19 123.0(7)
C18 N3 C16 108.6(7)
C18 N3 C15 130.4(6)
C16 N3 C15 121.0(7)
C28 N4 C26 110.0(7)
C28 N4 C25 128.5(7)
C26 N4 C25 121.3(7)
C28 N5 C27 109.5(7)
C28 N5 C29 126.6(6)
C27 N5 C29 123.9(7)
C34 N6 C30 117.3(7)
C34 N6 Hg1 123.3(6)
C30 N6 Hg1 118.8(5)
C14 C1 C2 120.4(7)
C14 C1 C15 119.3(8)
C2 C1 C15 120.0(9)
C1 C2 C3 123.0(9)
C1 C2 C7 118.7(8)
C3 C2 C7 118.2(9)
C4 C3 C2 121.9(10)
C4 C3 H3 119.0
C2 C3 H3 119.0
C3 C4 C5 119.9(10)
C3 C4 H4 120.0
C5 C4 H4 120.0
C6 C5 C4 120.4(10)
C6 C5 H5 119.8
C4 C5 H5 119.8
C5 C6 C7 122.3(10)
C5 C6 H6 118.8
C7 C6 H6 118.8
C8 C7 C6 123.5(8)
C8 C7 C2 119.4(7)
C6 C7 C2 117.1(8)
C7 C8 C9 120.0(7)
C7 C8 C25 121.0(7)
C9 C8 C25 118.8(8)
C8 C9 C14 120.0(8)
C8 C9 C10 121.8(8)
C14 C9 C10 118.0(8)
C11 C10 C9 121.5(10)
C11 C10 H10 119.3
C9 C10 H10 119.3
C10 C11 C12 120.5(10)
C10 C11 H11 119.8
C12 C11 H11 119.8
C13 C12 C11 120.4(10)
C13 C12 H12 119.8
C11 C12 H12 119.8
C12 C13 C14 121.7(10)
C12 C13 H13 119.2
C14 C13 H13 119.2
C1 C14 C9 118.5(7)
C1 C14 C13 123.6(8)
C9 C14 C13 117.9(9)
N3 C15 C1 112.0(6)
N3 C15 H15A 109.2
C1 C15 H15A 109.2
N3 C15 H15B 109.2
C1 C15 H15B 109.2
H15A C15 H15B 107.9
C17 C16 N3 108.2(8)
C17 C16 H16 125.9
N3 C16 H16 125.9
C16 C17 N2 106.7(7)
C16 C17 H17 126.7
N2 C17 H17 126.7
N2 C18 N3 105.3(6)
N2 C18 Hg1 121.0(5)
N3 C18 Hg1 133.6(5)
N2 C19 C20 113.9(6)
N2 C19 H19A 108.8
C20 C19 H19A 108.8
N2 C19 H19B 108.8
C20 C19 H19B 108.8
H19A C19 H19B 107.7
N1 C20 C21 122.4(8)
N1 C20 C19 115.4(7)
C21 C20 C19 122.1(8)
C20 C21 C22 119.6(9)
C20 C21 H21 120.2
C22 C21 H21 120.2
C21 C22 C23 118.7(8)
C21 C22 H22 120.6
C23 C22 H22 120.6
C24 C23 C22 118.7(9)
C24 C23 H23 120.7
C22 C23 H23 120.7
N1 C24 C23 123.4(9)
N1 C24 H24 118.3
C23 C24 H24 118.3
N4 C25 C8 111.0(6)
N4 C25 H25A 109.4
C8 C25 H25A 109.4
N4 C25 H25B 109.4
C8 C25 H25B 109.4
H25A C25 H25B 108.0
C27 C26 N4 107.6(7)
C27 C26 H26 126.2
N4 C26 H26 126.2
C26 C27 N5 106.7(7)
C26 C27 H27 126.7
N5 C27 H27 126.7
N4 C28 N5 106.2(6)
N4 C28 Hg1 132.2(6)
N5 C28 Hg1 120.5(5)
N5 C29 C30 113.3(6)
N5 C29 H29A 108.9
C30 C29 H29A 108.9
N5 C29 H29B 108.9
C30 C29 H29B 108.9
H29A C29 H29B 107.7
N6 C30 C31 122.4(7)
N6 C30 C29 114.8(7)
C31 C30 C29 122.8(7)
C32 C31 C30 118.5(8)
C32 C31 H31 120.7
C30 C31 H31 120.7
C31 C32 C33 120.2(8)
C31 C32 H32 119.9
C33 C32 H32 119.9
C34 C33 C32 117.0(9)
C34 C33 H33 121.5
C32 C33 H33 121.5
N6 C34 C33 124.5(9)
N6 C34 H34 117.7
C33 C34 H34 117.7
F5 P1 F6' 129.2(7)
F5 P1 F5' 41.7(7)
F6' P1 F5' 93.6(6)
F5 P1 F1 94.1(5)
F6' P1 F1 126.7(7)
F5' P1 F1 135.6(7)
F5 P1 F4' 107.9(8)
F6' P1 F4' 92.4(6)
F5' P1 F4' 91.7(5)
F1 P1 F4' 102.9(8)
F5 P1 F2 91.3(5)
F6' P1 F2 63.2(7)
F5' P1 F2 92.9(7)
F1 P1 F2 90.5(5)
F4' P1 F2 155.4(7)
F5 P1 F4 92.3(5)
F6' P1 F4 113.0(8)
F5' P1 F4 88.5(8)
F1 P1 F4 91.1(5)
F4' P1 F4 20.7(8)
F2 P1 F4 176.0(6)
F5 P1 F2' 72.6(7)
F6' P1 F2' 90.4(5)
F5' P1 F2' 91.4(5)
F1 P1 F2' 72.8(7)
F4' P1 F2' 175.7(7)
F2 P1 F2' 27.2(6)
F4 P1 F2' 156.6(7)
F5 P1 F6 90.5(5)
F6' P1 F6 49.1(7)
F5' P1 F6 48.9(7)
F1 P1 F6 175.4(6)
F4' P1 F6 76.2(8)
F2 P1 F6 88.7(5)
F4 P1 F6 89.4(5)
F2' P1 F6 108.0(7)
F5 P1 F3' 133.8(7)
F6' P1 F3' 91.1(5)
F5' P1 F3' 175.2(6)
F1 P1 F3' 39.7(6)
F4' P1 F3' 89.0(5)
F2 P1 F3' 88.4(7)
F4 P1 F3' 90.5(8)
F2' P1 F3' 87.7(5)
F6 P1 F3' 135.7(7)
F5 P1 F3 176.9(6)
F6' P1 F3 48.0(7)
F5' P1 F3 135.3(7)
F1 P1 F3 89.0(5)
F4' P1 F3 71.8(7)
F2 P1 F3 88.1(4)
F4 P1 F3 88.2(5)
F2' P1 F3 107.9(6)
F6 P1 F3 86.4(4)
F3' P1 F3 49.3(6)
F5 P1 F1' 52.9(6)
F6' P1 F1' 176.6(6)
F5' P1 F1' 89.4(5)
F1 P1 F1' 49.9(6)
F4' P1 F1' 89.1(5)
F2 P1 F1' 115.1(6)
F4 P1 F1' 68.6(7)
F2' P1 F1' 87.9(5)
F6 P1 F1' 134.3(6)
F3' P1 F1' 85.9(5)
F3 P1 F1' 130.0(6)
F10 P2 F12' 118.8(8)
F10 P2 F7 94.9(5)
F12' P2 F7 146.1(8)
F10 P2 F10' 125.4(8)
F12' P2 F10' 93.1(6)
F7 P2 F10' 67.3(8)
F10 P2 F11' 126.1(8)
F12' P2 F11' 93.4(6)
F7 P2 F11' 61.4(8)
F10' P2 F11' 91.2(6)
F10 P2 F9 92.3(5)
F12' P2 F9 84.7(8)
F7 P2 F9 91.3(4)
F10' P2 F9 136.6(8)
F11' P2 F9 45.9(8)
F10 P2 F11 94.1(5)
F12' P2 F11 90.3(8)
F7 P2 F11 90.3(4)
F10' P2 F11 39.0(8)
F11' P2 F11 130.2(8)
F9 P2 F11 173.3(5)
F10 P2 F9' 49.3(7)
F12' P2 F9' 91.7(6)
F7 P2 F9' 114.7(8)
F10' P2 F9' 90.3(6)
F11' P2 F9' 174.7(7)
F9 P2 F9' 133.0(7)
F11 P2 F9' 51.5(7)
F10 P2 F8' 51.3(7)
F12' P2 F8' 91.1(6)
F7 P2 F8' 109.5(7)
F10' P2 F8' 175.7(7)
F11' P2 F8' 89.4(6)
F9 P2 F8' 44.7(6)
F11 P2 F8' 140.2(7)
F9' P2 F8' 88.6(5)
F10 P2 F12 92.2(5)
F12' P2 F12 26.9(7)
F7 P2 F12 172.8(5)
F10' P2 F12 107.6(8)
F11' P2 F12 114.8(8)
F9 P2 F12 89.5(4)
F11 P2 F12 88.2(4)
F9' P2 F12 69.5(7)
F8' P2 F12 75.9(7)
F10 P2 F7' 58.3(7)
F12' P2 F7' 177.2(7)
F7 P2 F7' 36.7(7)
F10' P2 F7' 88.9(6)
F11' P2 F7' 88.6(5)
F9 P2 F7' 95.2(7)
F11 P2 F7' 89.9(7)
F9' P2 F7' 86.3(5)
F8' P2 F7' 86.9(5)
F12 P2 F7' 150.2(7)
F10 P2 F8 177.6(5)
F12' P2 F8 59.2(8)
F7 P2 F8 87.0(4)
F10' P2 F8 56.8(8)
F11' P2 F8 53.7(8)
F9 P2 F8 86.2(4)
F11 P2 F8 87.4(4)
F9' P2 F8 131.0(7)
F8' P2 F8 126.6(7)
F12 P2 F8 85.9(4)
F7' P2 F8 123.7(7)

loop_
_geom_bond_atom_site_label_1
_geom_bond_atom_site_label_2
_geom_bond_distance
Hg1 C18 2.102(7)
Hg1 C28 2.107(7)
Hg1 N6 2.590(7)
Hg1 N1 2.670(6)
N1 C24 1.339(11)
N1 C20 1.345(10)
N2 C18 1.339(9)
N2 C17 1.367(11)
N2 C19 1.472(10)
N3 C18 1.370(9)
N3 C16 1.381(10)
N3 C15 1.468(10)
N4 C28 1.334(9)
N4 C26 1.378(11)
N4 C25 1.493(10)
N5 C28 1.348(10)
N5 C27 1.389(11)
N5 C29 1.464(10)
N6 C34 1.329(10)
N6 C30 1.336(10)
C1 C14 1.403(13)
C1 C2 1.410(12)
C1 C15 1.499(11)
C2 C3 1.422(13)
C2 C7 1.438(12)
C3 C4 1.360(15)
C3 H3 0.9300
C4 C5 1.405(16)
C4 H4 0.9300
C5 C6 1.345(15)
C5 H5 0.9300
C6 C7 1.434(12)
C6 H6 0.9300
C7 C8 1.390(12)
C8 C9 1.402(11)
C8 C25 1.497(11)
C9 C14 1.429(11)
C9 C10 1.439(13)
C10 C11 1.343(14)
C10 H10 0.9300
C11 C12 1.417(17)
C11 H11 0.9300
C12 C13 1.342(17)
C12 H12 0.9300
C13 C14 1.438(12)
C13 H13 0.9300
C15 H15A 0.9700
C15 H15B 0.9700
C16 C17 1.332(13)
C16 H16 0.9300
C17 H17 0.9300
C19 C20 1.498(12)
C19 H19A 0.9700
C19 H19B 0.9700
C20 C21 1.363(11)
C21 C22 1.372(14)
C21 H21 0.9300
C22 C23 1.373(15)
C22 H22 0.9300
C23 C24 1.366(13)
C23 H23 0.9300
C24 H24 0.9300
C25 H25A 0.9700
C25 H25B 0.9700
C26 C27 1.330(13)
C26 H26 0.9300
C27 H27 0.9300
C29 C30 1.521(11)
C29 H29A 0.9700
C29 H29B 0.9700
C30 C31 1.384(11)
C31 C32 1.363(13)
C31 H31 0.9300
C32 C33 1.381(15)
C32 H32 0.9300
C33 C34 1.368(14)
C33 H33 0.9300
C34 H34 0.9300
P1 F5 1.523(7)
P1 F6' 1.526(8)
P1 F5' 1.527(8)
P1 F1 1.541(7)
P1 F4' 1.556(8)
P1 F2 1.564(7)
P1 F4 1.568(7)
P1 F2' 1.570(8)
P1 F6 1.585(7)
P1 F3' 1.596(8)
P1 F3 1.603(7)
P1 F1' 1.604(7)
P2 F10 1.494(7)
P2 F12' 1.522(8)
P2 F7 1.542(7)
P2 F10' 1.545(8)
P2 F11' 1.550(8)
P2 F9 1.566(7)
P2 F11 1.569(7)
P2 F9' 1.576(8)
P2 F8' 1.576(8)
P2 F12 1.585(6)
P2 F7' 1.614(8)
P2 F8 1.639(7)

loop_
_geom_torsion_atom_site_label_1
_geom_torsion_atom_site_label_2
_geom_torsion_atom_site_label_3
_geom_torsion_atom_site_label_4
_geom_torsion
C18 Hg1 N1 C24 -136.9(8)
C28 Hg1 N1 C24 42.1(8)
N6 Hg1 N1 C24 125.4(7)
C18 Hg1 N1 C20 17.9(6)
C28 Hg1 N1 C20 -163.1(6)
N6 Hg1 N1 C20 -79.8(6)
C18 Hg1 N6 C34 31.8(8)
C28 Hg1 N6 C34 -144.5(8)
N1 Hg1 N6 C34 116.5(7)
C18 Hg1 N6 C30 -157.0(6)
C28 Hg1 N6 C30 26.7(6)
N1 Hg1 N6 C30 -72.3(6)
C14 C1 C2 C3 166.5(8)
C15 C1 C2 C3 -19.8(11)
C14 C1 C2 C7 -15.3(10)
C15 C1 C2 C7 158.3(7)
C1 C2 C3 C4 178.4(8)
C7 C2 C3 C4 0.2(13)
C2 C3 C4 C5 -2.7(15)
C3 C4 C5 C6 2.6(15)
C4 C5 C6 C7 0.1(15)
C5 C6 C7 C8 178.2(8)
C5 C6 C7 C2 -2.5(13)
C1 C2 C7 C8 3.4(10)
C3 C2 C7 C8 -178.4(7)
C1 C2 C7 C6 -175.9(7)
C3 C2 C7 C6 2.3(11)
C6 C7 C8 C9 -168.6(7)
C2 C7 C8 C9 12.1(10)
C6 C7 C8 C25 17.7(11)
C2 C7 C8 C25 -161.6(7)
C7 C8 C9 C14 -16.1(10)
C25 C8 C9 C14 157.8(7)
C7 C8 C9 C10 168.8(7)
C25 C8 C9 C10 -17.3(10)
C8 C9 C10 C11 174.7(8)
C14 C9 C10 C11 -0.5(12)
C9 C10 C11 C12 -0.2(14)
C10 C11 C12 C13 -0.3(16)
C11 C12 C13 C14 1.5(16)
C2 C1 C14 C9 11.5(11)
C15 C1 C14 C9 -162.2(6)
C2 C1 C14 C13 -170.7(7)
C15 C1 C14 C13 15.6(11)
C8 C9 C14 C1 4.2(10)
C10 C9 C14 C1 179.4(7)
C8 C9 C14 C13 -173.7(7)
C10 C9 C14 C13 1.6(11)
C12 C13 C14 C1 -179.9(9)
C12 C13 C14 C9 -2.1(13)
C18 N3 C15 C1 -17.5(14)
C16 N3 C15 C1 166.7(8)
C14 C1 C15 N3 90.7(10)
C2 C1 C15 N3 -83.0(10)
C18 N3 C16 C17 -1.3(10)
C15 N3 C16 C17 175.3(8)
N3 C16 C17 N2 1.1(10)
C18 N2 C17 C16 -0.4(10)
C19 N2 C17 C16 -180.0(8)
C17 N2 C18 N3 -0.4(9)
C19 N2 C18 N3 179.1(7)
C17 N2 C18 Hg1 177.6(5)
C19 N2 C18 Hg1 -2.8(10)
C16 N3 C18 N2 1.0(9)
C15 N3 C18 N2 -175.2(8)
C16 N3 C18 Hg1 -176.6(6)
C15 N3 C18 Hg1 7.2(13)
C28 Hg1 C18 N2 166(4)
N6 Hg1 C18 N2 57.9(6)
N1 Hg1 C18 N2 -29.0(6)
C28 Hg1 C18 N3 -17(4)
N6 Hg1 C18 N3 -124.7(7)
N1 Hg1 C18 N3 148.4(7)
C18 N2 C19 C20 67.9(10)
C17 N2 C19 C20 -112.7(8)
C24 N1 C20 C21 2.7(12)
Hg1 N1 C20 C21 -154.2(6)
C24 N1 C20 C19 -177.6(8)
Hg1 N1 C20 C19 25.5(8)
N2 C19 C20 N1 -75.5(9)
N2 C19 C20 C21 104.2(9)
N1 C20 C21 C22 -2.3(13)
C19 C20 C21 C22 178.0(8)
C20 C21 C22 C23 0.4(13)
C21 C22 C23 C24 0.9(14)
C20 N1 C24 C23 -1.2(13)
Hg1 N1 C24 C23 152.8(7)
C22 C23 C24 N1 -0.5(15)
C28 N4 C25 C8 -33.0(12)
C26 N4 C25 C8 152.5(8)
C7 C8 C25 N4 119.4(8)
C9 C8 C25 N4 -54.4(9)
C28 N4 C26 C27 0.6(11)
C25 N4 C26 C27 176.0(8)
N4 C26 C27 N5 -0.9(11)
C28 N5 C27 C26 0.8(10)
C29 N5 C27 C26 -178.9(8)
C26 N4 C28 N5 -0.1(9)
C25 N4 C28 N5 -175.1(8)
C26 N4 C28 Hg1 -168.2(7)
C25 N4 C28 Hg1 16.9(13)
C27 N5 C28 N4 -0.4(9)
C29 N5 C28 N4 179.3(7)
C27 N5 C28 Hg1 169.3(6)
C29 N5 C28 Hg1 -11.0(11)
C18 Hg1 C28 N4 31(4)
N6 Hg1 C28 N4 139.7(8)
N1 Hg1 C28 N4 -133.6(7)
C18 Hg1 C28 N5 -135(4)
N6 Hg1 C28 N5 -26.9(6)
N1 Hg1 C28 N5 59.7(6)
C28 N5 C29 C30 71.5(10)
C27 N5 C29 C30 -108.8(9)
C34 N6 C30 C31 2.3(12)
Hg1 N6 C30 C31 -169.4(6)
C34 N6 C30 C29 -176.1(8)
Hg1 N6 C30 C29 12.3(9)
N5 C29 C30 N6 -64.2(9)
N5 C29 C30 C31 117.5(8)
N6 C30 C31 C32 -1.5(12)
C29 C30 C31 C32 176.7(8)
C30 C31 C32 C33 -0.3(13)
C31 C32 C33 C34 1.2(15)
C30 N6 C34 C33 -1.3(15)
Hg1 N6 C34 C33 170.0(8)
C32 C33 C34 N6 -0.4(16)
